data_4113822
loop_
_publ_author_name
'Arnold B. Tamayo'
'Bert D. Alleyne'
'Peter I. Djurovich'
'Sergey Lamansky'
'Irina Tsyba'
'Nam N. Ho'
'Robert Bau'
'Mark E. Thompson'

_publ_section_title
;
 Synthesis and Characterization of Facial and Meridional
 Tris-cyclometalated Iridium(III) Complexes
;
_journal_name_full 'Journal of the American Chemical Society'
_journal_page_first 7377
_journal_page_last 7387
_journal_paper_doi 10.1021/ja034537z
_journal_volume 125
_journal_year 2003
_chemical_formula_sum 'C27 H21 Ir N6'
_chemical_formula_weight 621.70
_chemical_name_systematic
; 
 ? 
;
_space_group_IT_number 14
_symmetry_cell_setting monoclinic
_symmetry_space_group_name_Hall '-P 2ybc'
_symmetry_space_group_name_H-M 'P 1 21/c 1'
_atom_sites_solution_hydrogens geom
_atom_sites_solution_primary direct
_atom_sites_solution_secondary difmap
_audit_creation_method SHELXL-97
_cell_angle_alpha 90.00
_cell_angle_beta 97.607(5)
_cell_angle_gamma 90.00
_cell_formula_units_Z 4
_cell_length_a 15.2907(13)
_cell_length_b 14.8863(11)
_cell_length_c 10.1503(9)
_cell_measurement_temperature 296(2)
_cell_volume 2290.1(3)
_computing_structure_refinement 'SHELXL-97 (Sheldrick, 1997)'
_computing_structure_solution 'SHELXS-97 (Sheldrick, 1990)'
_diffrn_ambient_temperature 296(2)
_diffrn_measured_fraction_theta_full 0.914
_diffrn_measured_fraction_theta_max 0.914
_diffrn_radiation_monochromator graphite
_diffrn_radiation_source 'fine-focus sealed tube'
_diffrn_radiation_type MoK\a
_diffrn_radiation_wavelength 0.71073
_diffrn_reflns_av_R_equivalents 0.0262
_diffrn_reflns_av_sigmaI/netI 0.0369
_diffrn_reflns_limit_h_max 16
_diffrn_reflns_limit_h_min -20
_diffrn_reflns_limit_k_max 19
_diffrn_reflns_limit_k_min -18
_diffrn_reflns_limit_l_max 13
_diffrn_reflns_limit_l_min -9
_diffrn_reflns_number 14086
_diffrn_reflns_theta_full 28.42
_diffrn_reflns_theta_max 28.42
_diffrn_reflns_theta_min 1.34
_exptl_absorpt_coefficient_mu 5.858
_exptl_crystal_density_diffrn 1.803
_exptl_crystal_F_000 1208
_exptl_crystal_size_max 0.2
_exptl_crystal_size_mid 0.1
_exptl_crystal_size_min 0.1
_refine_diff_density_max 1.579
_refine_diff_density_min -0.544
_refine_diff_density_rms 0.124
_refine_ls_extinction_coef 0.00000(2)
_refine_ls_extinction_expression Fc^*^=kFc[1+0.001xFc^2^\l^3^/sin(2\q)]^-1/4^
_refine_ls_extinction_method SHELXL
_refine_ls_goodness_of_fit_ref 1.000
_refine_ls_hydrogen_treatment mixed
_refine_ls_matrix_type full
_refine_ls_number_parameters 308
_refine_ls_number_reflns 5263
_refine_ls_number_restraints 0
_refine_ls_restrained_S_all 1.000
_refine_ls_R_factor_all 0.0674
_refine_ls_R_factor_gt 0.0451
_refine_ls_shift/su_max 1.671
_refine_ls_shift/su_mean 0.235
_refine_ls_structure_factor_coef Fsqd
_refine_ls_weighting_details 'calc w=1/[\s^2^(Fo^2^)+(0.0435P)^2^+9.7699P] where P=(Fo^2^+2Fc^2^)/3'
_refine_ls_weighting_scheme calc
_refine_ls_wR_factor_gt 0.1118
_refine_ls_wR_factor_ref 0.1212
_reflns_number_gt 3581
_reflns_number_total 5263
_reflns_threshold_expression >2sigma(I)
_cod_data_source_file ja034537zsi20030403_065756.cif
_cod_data_source_block latem
_cod_database_code 4113822

loop_
_symmetry_equiv_pos_as_xyz
'x, y, z'
'-x, y+1/2, -z+1/2'
'-x, -y, -z'
'x, -y-1/2, z-1/2'

loop_
_atom_site_label
_atom_site_type_symbol
_atom_site_fract_x
_atom_site_fract_y
_atom_site_fract_z
_atom_site_U_iso_or_equiv
_atom_site_adp_type
_atom_site_occupancy
_atom_site_symmetry_multiplicity
_atom_site_calc_flag
Ir1 Ir 0.247200(5) 0.007088(5) 0.497820(8) 0.04709(2) Uani 1 1 d
N1 N 0.18913(11) 0.08618(12) 0.62351(18) 0.0524(5) Uani 1 1 d
N2 N 0.21769(12) 0.17367(12) 0.63287(18) 0.0570(6) Uani 1 1 d
C7 C 0.17849(17) 0.22177(18) 0.7210(3) 0.0726(9) Uani 1 1 d
C8 C 0.11969(19) 0.1649(2) 0.7724(3) 0.0875(11) Uani 1 1 d
C9 C 0.12754(18) 0.07650(19) 0.7076(3) 0.0778(9) Uani 1 1 d
N3 N 0.33195(12) -0.04112(14) 0.6552(2) 0.0656(6) Uani 1 1 d
N4 N 0.30559(13) -0.11836(14) 0.7095(2) 0.0691(7) Uani 1 1 d
C16 C 0.3691(2) -0.1491(2) 0.8145(4) 0.1081(14) Uani 1 1 d
C17 C 0.4377(2) -0.0832(2) 0.8210(3) 0.1051(13) Uani 1 1 d
C18 C 0.41125(18) -0.01528(19) 0.7217(3) 0.0798(10) Uani 1 1 d
N5 N 0.30681(12) -0.05478(13) 0.3575(2) 0.0651(6) Uani 1 1 d
N6 N 0.26888(14) -0.03937(15) 0.2311(2) 0.0770(7) Uani 1 1 d
C25 C 0.31471(19) -0.0749(2) 0.1314(3) 0.0845(10) Uani 1 1 d
C26 C 0.3892(2) -0.1183(3) 0.1919(4) 0.1162(15) Uani 1 1 d
C27 C 0.3863(2) -0.1038(2) 0.3651(4) 0.0986(12) Uani 1 1 d
C1 C 0.31036(13) 0.12727(14) 0.4797(2) 0.0523(6) Uani 1 1 d
C2 C 0.37641(17) 0.15020(18) 0.3984(3) 0.0730(9) Uani 1 1 d
C3 C 0.40494(19) 0.2400(2) 0.3942(3) 0.0907(11) Uani 1 1 d
C4 C 0.3728(2) 0.3057(2) 0.4625(3) 0.0952(12) Uani 1 1 d
C5 C 0.31055(17) 0.28644(18) 0.5467(3) 0.0733(9) Uani 1 1 d
C6 C 0.28219(14) 0.19698(15) 0.5527(2) 0.0539(7) Uani 1 1 d
C10 C 0.18299(13) -0.10884(14) 0.5408(2) 0.0518(6) Uani 1 1 d
C11 C 0.10425(15) -0.14689(15) 0.4815(2) 0.0603(7) Uani 1 1 d
C12 C 0.07503(18) -0.22640(19) 0.5349(3) 0.0799(10) Uani 1 1 d
C13 C 0.1164(2) -0.2669(2) 0.6368(4) 0.1024(13) Uani 1 1 d
C14 C 0.1911(2) -0.2345(2) 0.6997(3) 0.0865(11) Uani 1 1 d
C15 C 0.22349(14) -0.15531(15) 0.6502(2) 0.0584(7) Uani 1 1 d
C19 C 0.16340(12) 0.03669(13) 0.3360(2) 0.0437(5) Uani 1 1 d
C20 C 0.08423(17) 0.07918(18) 0.3203(3) 0.0756(9) Uani 1 1 d
C21 C 0.0322(3) 0.0962(3) 0.2065(4) 0.1251(16) Uani 1 1 d
C22 C 0.0616(2) 0.0676(2) 0.1059(4) 0.1121(14) Uani 1 1 d
C23 C 0.13757(18) 0.02295(18) 0.0996(3) 0.0765(9) Uani 1 1 d
C24 C 0.18935(15) 0.00701(14) 0.2179(2) 0.0562(7) Uani 1 1 d

loop_
_atom_site_aniso_label
_atom_site_aniso_U_11
_atom_site_aniso_U_22
_atom_site_aniso_U_33
_atom_site_aniso_U_23
_atom_site_aniso_U_13
_atom_site_aniso_U_12
Ir1 0.04572(4) 0.04505(4) 0.05165(4) -0.00070(4) 0.01065(3) -0.00373(3)
N1 0.0534(9) 0.0524(9) 0.0520(10) 0.0001(8) 0.0087(8) -0.0025(8)
N2 0.0585(10) 0.0559(10) 0.0570(11) -0.0010(9) 0.0090(9) -0.0003(8)
C7 0.0751(15) 0.0713(15) 0.0722(16) -0.0022(13) 0.0124(13) 0.0043(13)
C8 0.0862(18) 0.0927(19) 0.0837(19) -0.0038(16) 0.0119(16) 0.0043(16)
C9 0.0772(15) 0.0835(17) 0.0729(17) 0.0015(15) 0.0103(14) 0.0020(14)
N3 0.0652(10) 0.0667(11) 0.0649(12) 0.0007(10) 0.0089(10) 0.0009(10)
N4 0.0721(11) 0.0669(12) 0.0678(13) 0.0026(10) 0.0075(10) 0.0042(10)
C16 0.111(2) 0.108(2) 0.104(2) -0.001(2) 0.010(2) 0.015(2)
C17 0.101(2) 0.112(2) 0.101(2) 0.001(2) 0.006(2) 0.010(2)
C18 0.0761(15) 0.0851(18) 0.0773(18) -0.0009(15) 0.0064(14) 0.0006(14)
N5 0.0642(10) 0.0626(11) 0.0692(12) -0.0034(10) 0.0117(10) -0.0024(9)
N6 0.0817(13) 0.0756(13) 0.0755(14) -0.0057(12) 0.0173(11) -0.0041(11)
C25 0.0891(17) 0.0849(18) 0.0819(19) -0.0064(16) 0.0198(15) -0.0003(15)
C26 0.105(2) 0.114(3) 0.132(3) -0.002(2) 0.028(2) -0.007(2)
C27 0.0909(19) 0.090(2) 0.117(2) -0.0098(19) 0.0206(19) -0.0066(17)
C1 0.0530(11) 0.0531(11) 0.0512(12) -0.0002(10) 0.0078(10) -0.0033(9)
C2 0.0724(14) 0.0743(16) 0.0726(16) 0.0034(13) 0.0101(13) -0.0087(13)
C3 0.0886(18) 0.0908(19) 0.092(2) 0.0017(17) 0.0115(17) -0.0133(16)
C4 0.094(2) 0.095(2) 0.095(2) 0.0020(18) 0.0100(18) -0.0107(17)
C5 0.0767(15) 0.0715(15) 0.0711(16) 0.0011(13) 0.0076(13) -0.0057(13)
C6 0.0544(11) 0.0538(11) 0.0530(12) 0.0003(10) 0.0052(10) -0.0037(9)
C10 0.0521(10) 0.0499(11) 0.0540(12) -0.0011(10) 0.0089(10) 0.0002(9)
C11 0.0609(12) 0.0573(12) 0.0641(14) -0.0024(11) 0.0129(11) -0.0025(10)
C12 0.0835(17) 0.0749(17) 0.0834(18) -0.0039(15) 0.0192(15) -0.0041(14)
C13 0.100(2) 0.098(2) 0.110(2) 0.000(2) 0.015(2) 0.0016(18)
C14 0.0897(18) 0.0798(18) 0.091(2) 0.0065(16) 0.0165(16) -0.0013(15)
C15 0.0601(12) 0.0553(12) 0.0607(13) 0.0026(11) 0.0109(11) 0.0008(10)
C19 0.0451(9) 0.0419(9) 0.0445(10) 0.0014(9) 0.0078(8) -0.0031(8)
C20 0.0758(15) 0.0696(15) 0.0793(17) 0.0098(14) 0.0020(14) -0.0065(13)
C21 0.130(3) 0.117(3) 0.127(3) 0.012(2) 0.012(2) -0.017(2)
C22 0.115(2) 0.101(2) 0.122(3) -0.002(2) 0.023(2) -0.011(2)
C23 0.0784(15) 0.0725(15) 0.0781(18) 0.0003(14) 0.0084(14) -0.0031(13)
C24 0.0598(11) 0.0534(12) 0.0555(13) 0.0000(10) 0.0074(10) -0.0051(9)

loop_
_atom_type_symbol
_atom_type_description
_atom_type_scat_dispersion_real
_atom_type_scat_dispersion_imag
_atom_type_scat_source
C C 0.0033 0.0016 'International Tables Vol C Tables 4.2.6.8 and 6.1.1.4'
N N 0.0061 0.0033 'International Tables Vol C Tables 4.2.6.8 and 6.1.1.4'
Ir Ir -1.4442 7.9887 'International Tables Vol C Tables 4.2.6.8 and 6.1.1.4'
H H 0.0000 0.0000 'International Tables Vol C Tables 4.2.6.8 and 6.1.1.4'

loop_
_geom_angle_atom_site_label_1
_geom_angle_atom_site_label_2
_geom_angle_atom_site_label_3
_geom_angle
C19 Ir1 N5 79.64(8)
C19 Ir1 N1 95.91(7)
N5 Ir1 N1 171.53(8)
C19 Ir1 N3 172.18(8)
N5 Ir1 N3 95.31(8)
N1 Ir1 N3 89.84(8)
C19 Ir1 C1 89.56(8)
N5 Ir1 C1 94.19(8)
N1 Ir1 C1 78.49(8)
N3 Ir1 C1 96.81(8)
C19 Ir1 C10 95.01(8)
N5 Ir1 C10 92.27(8)
N1 Ir1 C10 95.31(8)
N3 Ir1 C10 79.13(8)
C1 Ir1 C10 172.67(9)
C9 N1 N2 107.30(19)
C9 N1 Ir1 137.02(17)
N2 N1 Ir1 115.66(14)
C7 N2 N1 112.63(19)
C7 N2 C6 131.5(2)
N1 N2 C6 115.86(18)
N2 C7 C8 107.0(2)
C7 C8 C9 106.3(3)
N1 C9 C8 106.7(2)
N4 N3 C18 109.3(2)
N4 N3 Ir1 114.93(14)
C18 N3 Ir1 135.77(18)
N3 N4 C16 111.5(2)
N3 N4 C15 116.50(18)
C16 N4 C15 131.9(2)
N4 C16 C17 103.8(3)
C16 C17 C18 108.1(3)
N3 C18 C17 107.2(2)
N6 N5 C27 113.4(2)
N6 N5 Ir1 114.52(15)
C27 N5 Ir1 131.75(19)
N5 N6 C24 115.8(2)
N5 N6 C25 115.2(2)
C24 N6 C25 129.0(2)
C26 C25 N6 108.4(3)
C25 C26 C27 104.8(3)
N5 C27 C26 98.2(2)
C6 C1 C2 115.2(2)
C6 C1 Ir1 115.11(16)
C2 C1 Ir1 129.59(17)
C3 C2 C1 119.4(2)
C4 C3 C2 123.0(3)
C3 C4 C5 120.0(3)
C4 C5 C6 117.6(3)
C1 C6 N2 114.82(19)
C1 C6 C5 124.8(2)
N2 C6 C5 120.3(2)
C15 C10 C11 114.4(2)
C15 C10 Ir1 114.43(15)
C11 C10 Ir1 131.13(16)
C10 C11 C12 118.6(2)
C13 C12 C11 124.0(3)
C12 C13 C14 121.2(3)
C13 C14 C15 117.2(3)
C10 C15 C14 124.7(2)
C10 C15 N4 114.9(2)
C14 C15 N4 120.4(2)
C20 C19 C24 113.7(2)
C20 C19 Ir1 131.74(18)
C24 C19 Ir1 114.59(14)
C21 C20 C19 127.5(3)
C22 C21 C20 113.9(4)
C21 C22 C23 128.0(4)
C22 C23 C24 116.5(3)
C23 C24 C19 120.4(2)
C23 C24 N6 124.6(2)
C19 C24 N6 115.0(2)

loop_
_geom_bond_atom_site_label_1
_geom_bond_atom_site_label_2
_geom_bond_distance
Ir1 C19 1.9943(18)
Ir1 N5 2.013(2)
Ir1 N1 2.0254(18)
Ir1 N3 2.0492(19)
Ir1 C1 2.053(2)
Ir1 C10 2.061(2)
N1 C9 1.360(3)
N1 N2 1.373(2)
N2 C7 1.347(3)
N2 C6 1.403(3)
C7 C8 1.386(4)
C8 C9 1.483(4)
N3 N4 1.359(3)
N3 C18 1.363(3)
N4 C16 1.419(4)
N4 C15 1.429(3)
C16 C17 1.431(5)
C17 C18 1.447(4)
N5 N6 1.356(3)
N5 C27 1.412(4)
N6 C24 1.389(3)
N6 C25 1.408(4)
C25 C26 1.381(4)
C26 C27 1.777(5)
C1 C6 1.377(3)
C1 C2 1.428(4)
C2 C3 1.408(4)
C3 C4 1.331(5)
C4 C5 1.389(4)
C5 C6 1.404(3)
C10 C15 1.383(3)
C10 C11 1.393(3)
C11 C12 1.400(4)
C12 C13 1.288(4)
C13 C14 1.324(4)
C14 C15 1.397(4)
C19 C20 1.356(3)
C19 C24 1.384(3)
C20 C21 1.338(5)
C21 C22 1.244(6)
C22 C23 1.347(5)
C23 C24 1.368(3)
